data_4122213
loop_
_publ_author_name
'Arnold, Polly L.'
'Stevens, Charlotte J.'
'Farnaby, Joy H.'
'Gardiner, Michael G.'
'Nichol, Gary S.'
'Love, Jason B.'

_publ_section_title
;
 New Chemistry from an Old Reagent: Mono- and Dinuclear Macrocyclic
 Uranium(III) Complexes from [U(BH4)3(THF)2].
;
_journal_issue 29
_journal_name_full 'Journal of the American Chemical Society'
_journal_page_first 10218
_journal_page_last 10221
_journal_paper_doi 10.1021/ja504835a
_journal_volume 136
_journal_year 2014
_chemical_formula_moiety 'C42 H52 B3 N8 U2, C16 H32 Li1 O4, 3(C4 H8 O1)'
_chemical_formula_sum 'C70 H108 B3 Li N8 O7 U2'
_chemical_formula_weight 1676.98
_space_group_IT_number 4
_symmetry_cell_setting monoclinic
_symmetry_space_group_name_Hall 'P 2yb'
_symmetry_space_group_name_H-M 'P 1 21 1'
_atom_sites_solution_hydrogens geom
_atom_sites_solution_primary direct
_atom_sites_solution_secondary difmap
_audit_creation_method SHELXL-97
_cell_angle_alpha 90.00
_cell_angle_beta 90.5880(10)
_cell_angle_gamma 90.00
_cell_formula_units_Z 2
_cell_length_a 14.22340(10)
_cell_length_b 17.8038(2)
_cell_length_c 14.22880(10)
_cell_measurement_reflns_used 70537
_cell_measurement_temperature 120(2)
_cell_measurement_theta_max 76.1130
_cell_measurement_theta_min 3.9470
_cell_volume 3602.98(5)
_computing_cell_refinement
;
CrysAlisPro, Agilent Technologies,
Version 1.171.37.31 (release 14-01-2014 CrysAlis171 .NET)
(compiled Jan 14 2014,18:38:05)
;
_computing_data_collection
;
CrysAlisPro, Agilent Technologies,
Version 1.171.37.31 (release 14-01-2014 CrysAlis171 .NET)
(compiled Jan 14 2014,18:38:05)
;
_computing_data_reduction
;
CrysAlisPro, Agilent Technologies,
Version 1.171.37.31 (release 14-01-2014 CrysAlis171 .NET)
(compiled Jan 14 2014,18:38:05)
;
_computing_molecular_graphics ORTEP
_computing_publication_material MERCURY
_computing_structure_refinement 'SHELXL-97 (Sheldrick, 2008)'
_computing_structure_solution SIR-92
_diffrn_ambient_temperature 120(2)
_diffrn_detector_area_resol_mean 5.1574
_diffrn_measured_fraction_theta_full 0.993
_diffrn_measured_fraction_theta_max 0.993
_diffrn_measurement_device_type 'SuperNova, Dual, Cu at zero, Atlas'
_diffrn_measurement_method '\w scans'
_diffrn_radiation_monochromator graphite
_diffrn_radiation_source 'fine-focus sealed tube'
_diffrn_radiation_type CuK\a
_diffrn_radiation_wavelength 1.54184
_diffrn_reflns_av_R_equivalents 0.0458
_diffrn_reflns_av_sigmaI/netI 0.0227
_diffrn_reflns_limit_h_max 16
_diffrn_reflns_limit_h_min -17
_diffrn_reflns_limit_k_max 22
_diffrn_reflns_limit_k_min -22
_diffrn_reflns_limit_l_max 17
_diffrn_reflns_limit_l_min -17
_diffrn_reflns_number 119820
_diffrn_reflns_theta_full 76.71
_diffrn_reflns_theta_max 76.71
_diffrn_reflns_theta_min 3.11
_exptl_absorpt_coefficient_mu 12.989
_exptl_absorpt_correction_T_max 1.00000
_exptl_absorpt_correction_T_min 0.70316
_exptl_absorpt_correction_type multi-scan
_exptl_absorpt_process_details
;
CrysAlisPro, Agilent Technologies,
Version 1.171.37.31 (release 14-01-2014 CrysAlis171 .NET)
(compiled Jan 14 2014,18:38:05)
Empirical absorption correction using spherical harmonics,
 implemented in SCALE3 ABSPACK scaling algorithm.
Empirical absorption correction using spherical harmonics,
 implemented in SCALE3 ABSPACK scaling algorithm.
;
_exptl_crystal_colour BLACK
_exptl_crystal_density_diffrn 1.546
_exptl_crystal_density_method 'not measured'
_exptl_crystal_description BLOCK
_exptl_crystal_F_000 1660
_exptl_crystal_size_max 0.1286
_exptl_crystal_size_mid 0.1237
_exptl_crystal_size_min 0.0765
_refine_diff_density_max 2.281
_refine_diff_density_min -1.195
_refine_diff_density_rms 0.157
_refine_ls_abs_structure_details 'Flack H D (1983), Acta Cryst. A39, 876-881'
_refine_ls_abs_structure_Flack 0.474(12)
_refine_ls_extinction_method none
_refine_ls_goodness_of_fit_ref 1.061
_refine_ls_hydrogen_treatment riding
_refine_ls_matrix_type full
_refine_ls_number_parameters 824
_refine_ls_number_reflns 15028
_refine_ls_number_restraints 324
_refine_ls_restrained_S_all 1.088
_refine_ls_R_factor_all 0.0406
_refine_ls_R_factor_gt 0.0388
_refine_ls_shift/su_max 0.003
_refine_ls_shift/su_mean 0.000
_refine_ls_structure_factor_coef Fsqd
_refine_ls_weighting_details 'calc w=1/[\s^2^(Fo^2^)+(0.0503P)^2^+25.2513P] where P=(Fo^2^+2Fc^2^)/3'
_refine_ls_weighting_scheme calc
_refine_ls_wR_factor_gt 0.1003
_refine_ls_wR_factor_ref 0.1021
_reflns_number_gt 14418
_reflns_number_total 15028
_reflns_threshold_expression >2\s(I)
_cod_data_source_file ja504835a_si_002.cif
_cod_data_source_block '[Li(THF)4][(UBH4)2(u-BH4)L(Me)]'
_cod_depositor_comments
;
The following automatic conversions were performed:

'_symmetry_cell_setting' value 'MONOCLINIC' changed to 'monoclinic'
according to
/usr/data/users/saulius/crontab/automatic-downloads/rss-feeds/ACS/lib/dictionaries/cif_core.dic
dictionary named 'cif_core.dic' version 2.4.2 from 2011-04-26.

Automatic conversion script
Id: cif_fix_values 2281 2013-09-26 08:29:07Z andrius 

 Adding full bibliography for 4122212--4122215.cif.
;
_cod_original_formula_moiety 'C42 H40 B3 N8 U2, C16 H32 Li1 O4, 3(C4 H8 O1)'
_cod_original_formula_sum 'C70 H96 B3 Li N8 O7 U2'
_cod_database_code 4122213

loop_
_symmetry_equiv_pos_as_xyz
'x, y, z'
'-x, y+1/2, -z'

loop_
_atom_site_label
_atom_site_type_symbol
_atom_site_fract_x
_atom_site_fract_y
_atom_site_fract_z
_atom_site_U_iso_or_equiv
_atom_site_adp_type
_atom_site_occupancy
_atom_site_symmetry_multiplicity
_atom_site_calc_flag
_atom_site_refinement_flags
_atom_site_attached_hydrogens
C1 C 0.7448(7) 0.5314(5) 0.3762(7) 0.0210(18) Uani 1 1 d . 0
C2 C 0.7820(8) 0.6046(5) 0.3893(8) 0.029(2) Uani 1 1 d . 0
H2 H 0.7471 0.6500 0.3905 0.034 Uiso 1 1 calc R 0
C3 C 0.8775(10) 0.5979(6) 0.3999(10) 0.034(3) Uani 1 1 d . 0
H3 H 0.9217 0.6374 0.4078 0.040 Uiso 1 1 calc R 0
C4 C 0.8970(8) 0.5191(5) 0.3966(8) 0.027(2) Uani 1 1 d . 0
C5 C 0.9823(7) 0.4846(5) 0.4079(9) 0.030(2) Uani 1 1 d . 0
H5 H 1.0361 0.5148 0.4200 0.036 Uiso 1 1 calc R 0
C6 C 1.0825(8) 0.3771(6) 0.4139(8) 0.028(2) Uani 1 1 d . 0
C7 C 1.1671(6) 0.4158(6) 0.4260(8) 0.029(2) Uani 1 1 d . 0
H7 H 1.1672 0.4692 0.4249 0.034 Uiso 1 1 calc R 0
C8 C 1.2517(7) 0.3771(6) 0.4397(7) 0.0240(19) Uani 1 1 d . 0
C9 C 1.2531(8) 0.2983(6) 0.4385(8) 0.031(2) Uani 1 1 d . 0
C10 C 1.1693(7) 0.2607(5) 0.4288(8) 0.028(2) Uani 1 1 d . 0
H10 H 1.1698 0.2074 0.4302 0.034 Uiso 1 1 calc R 0
C11 C 1.0826(7) 0.2980(5) 0.4169(7) 0.0224(19) Uani 1 1 d . 0
C12 C 1.3429(8) 0.2561(6) 0.4525(9) 0.032(2) Uani 1 1 d . 0
H12A H 1.3306 0.2020 0.4477 0.048 Uiso 1 1 calc R 0
H12B H 1.3692 0.2675 0.5149 0.048 Uiso 1 1 calc R 0
H12C H 1.3879 0.2709 0.4042 0.048 Uiso 1 1 calc R 0
C13 C 1.3429(8) 0.4216(7) 0.4491(10) 0.038(3) Uani 1 1 d . 0
H13A H 1.3810 0.4009 0.5007 0.056 Uiso 1 1 calc R 0
H13B H 1.3284 0.4743 0.4622 0.056 Uiso 1 1 calc R 0
H13C H 1.3781 0.4181 0.3903 0.056 Uiso 1 1 calc R 0
C14 C 0.9849(7) 0.1903(5) 0.4063(7) 0.025(2) Uani 1 1 d . 0
H14 H 1.0400 0.1605 0.4121 0.030 Uiso 1 1 calc R 0
C15 C 0.8975(8) 0.1536(6) 0.3982(8) 0.028(2) Uani 1 1 d . 0
C16 C 0.8797(8) 0.0768(6) 0.4033(9) 0.029(2) Uani 1 1 d . 0
H16 H 0.9243 0.0381 0.4147 0.035 Uiso 1 1 calc R 0
C17 C 0.7830(8) 0.0682(6) 0.3882(8) 0.030(2) Uani 1 1 d . 0
H17 H 0.7491 0.0223 0.3848 0.037 Uiso 1 1 calc R 0
C18 C 0.7463(7) 0.1403(5) 0.3790(7) 0.0246(19) Uani 1 1 d . 0
C19 C 0.6440(8) 0.1584(5) 0.3560(7) 0.026(2) Uani 1 1 d . 0
C20 C 0.5807(8) 0.1112(6) 0.4207(8) 0.030(2) Uani 1 1 d . 0
H20A H 0.5146 0.1222 0.4066 0.045 Uiso 1 1 calc R 0
H20B H 0.5946 0.1237 0.4865 0.045 Uiso 1 1 calc R 0
H20C H 0.5929 0.0577 0.4101 0.045 Uiso 1 1 calc R 0
C21 C 0.6251(7) 0.2412(6) 0.3763(7) 0.026(2) Uani 1 1 d . 0
H21A H 0.5592 0.2528 0.3617 0.040 Uiso 1 1 calc R 0
H21B H 0.6660 0.2724 0.3373 0.040 Uiso 1 1 calc R 0
H21C H 0.6379 0.2516 0.4428 0.040 Uiso 1 1 calc R 0
C22 C 0.6231(7) 0.1390(5) 0.2532(7) 0.0234(19) Uani 1 1 d . 0
C23 C 0.6109(8) 0.0661(5) 0.2192(8) 0.029(2) Uani 1 1 d . 0
H23 H 0.6106 0.0211 0.2550 0.034 Uiso 1 1 calc R 0
C24 C 0.5995(9) 0.0727(6) 0.1228(9) 0.032(3) Uani 1 1 d . 0
H24 H 0.5912 0.0333 0.0785 0.038 Uiso 1 1 calc R 0
C25 C 0.6028(8) 0.1504(5) 0.1043(7) 0.027(2) Uani 1 1 d . 0
C26 C 0.5948(9) 0.1863(6) 0.0154(7) 0.030(2) Uani 1 1 d . 0
H26 H 0.5879 0.1561 -0.0393 0.036 Uiso 1 1 calc R 0
C27 C 0.5842(8) 0.2935(5) -0.0817(7) 0.026(2) Uani 1 1 d . 0
C28 C 0.5735(8) 0.2549(5) -0.1682(7) 0.029(2) Uani 1 1 d . 0
H28 H 0.5753 0.2016 -0.1684 0.034 Uiso 1 1 calc R 0
C29 C 0.5604(7) 0.2923(5) -0.2519(7) 0.0230(19) Uani 1 1 d . 0
C30 C 0.5607(9) 0.3714(6) -0.2527(8) 0.031(2) Uani 1 1 d . 0
C31 C 0.5714(8) 0.4095(5) -0.1684(7) 0.028(2) Uani 1 1 d . 0
H31 H 0.5698 0.4628 -0.1687 0.033 Uiso 1 1 calc R 0
C32 C 0.5842(7) 0.3726(5) -0.0838(7) 0.024(2) Uani 1 1 d . 0
C33 C 0.5511(9) 0.2483(6) -0.3439(8) 0.033(2) Uani 1 1 d . 0
H33A H 0.4909 0.2606 -0.3745 0.049 Uiso 1 1 calc R 0
H33B H 0.5536 0.1944 -0.3306 0.049 Uiso 1 1 calc R 0
H33C H 0.6028 0.2619 -0.3857 0.049 Uiso 1 1 calc R 0
C34 C 0.5450(9) 0.4133(6) -0.3423(7) 0.033(2) Uani 1 1 d . 0
H34A H 0.5490 0.4674 -0.3302 0.050 Uiso 1 1 calc R 0
H34B H 0.4826 0.4011 -0.3679 0.050 Uiso 1 1 calc R 0
H34C H 0.5931 0.3989 -0.3877 0.050 Uiso 1 1 calc R 0
C35 C 0.5919(8) 0.4815(6) 0.0158(7) 0.027(2) Uani 1 1 d . 0
H35 H 0.5817 0.5114 -0.0387 0.033 Uiso 1 1 calc R 0
C36 C 0.6022(8) 0.5163(6) 0.1007(8) 0.028(2) Uani 1 1 d . 0
C37 C 0.5972(9) 0.5939(6) 0.1199(8) 0.032(3) Uani 1 1 d . 0
H37 H 0.5860 0.6328 0.0755 0.038 Uiso 1 1 calc R 0
C38 C 0.6119(9) 0.6026(6) 0.2158(8) 0.030(2) Uani 1 1 d . 0
H38 H 0.6149 0.6489 0.2489 0.036 Uiso 1 1 calc R 0
C39 C 0.6219(7) 0.5292(5) 0.2558(7) 0.0228(19) Uani 1 1 d . 0
C40 C 0.6418(7) 0.5108(5) 0.3579(7) 0.0226(19) Uani 1 1 d . 0
C41 C 0.5769(8) 0.5581(6) 0.4211(8) 0.032(2) Uani 1 1 d . 0
H41A H 0.5886 0.6116 0.4100 0.048 Uiso 1 1 calc R 0
H41B H 0.5900 0.5462 0.4872 0.048 Uiso 1 1 calc R 0
H41C H 0.5111 0.5464 0.4062 0.048 Uiso 1 1 calc R 0
C42 C 0.6211(8) 0.4291(5) 0.3767(8) 0.028(2) Uani 1 1 d . 0
H42A H 0.6340 0.4179 0.4430 0.042 Uiso 1 1 calc R 0
H42B H 0.6610 0.3977 0.3371 0.042 Uiso 1 1 calc R 0
H42C H 0.5548 0.4188 0.3623 0.042 Uiso 1 1 calc R 0
C59 C 0.3377(9) 0.5459(6) 0.2485(7) 0.045(2) Uani 1 1 d . 0
H59A H 0.3279 0.4915 0.2595 0.054 Uiso 1 1 calc R 0
H59B H 0.3995 0.5525 0.2183 0.054 Uiso 1 1 calc R 0
C60 C 0.2620(11) 0.5752(7) 0.1855(10) 0.069(5) Uani 1 1 d D 0
H60A H 0.2390 0.5362 0.1413 0.083 Uiso 1 1 calc R 0
H60B H 0.2833 0.6196 0.1495 0.083 Uiso 1 1 calc R 0
C61 C 0.1851(10) 0.5969(6) 0.2595(10) 0.065(4) Uani 1 1 d D 0
H61A H 0.1433 0.6375 0.2364 0.078 Uiso 1 1 calc R 0
H61B H 0.1470 0.5530 0.2786 0.078 Uiso 1 1 calc R 0
C62 C 0.2503(8) 0.6233(6) 0.3374(10) 0.051(3) Uani 1 1 d . 0
H62A H 0.2617 0.6779 0.3303 0.061 Uiso 1 1 calc R 0
H62B H 0.2199 0.6151 0.3988 0.061 Uiso 1 1 calc R 0
C63 C 0.1327(16) 0.3572(16) 0.7961(17) 0.283(14) Uani 1 1 d DU 0
H63A H 0.1268 0.4033 0.8346 0.339 Uiso 1 1 calc R 0
H63B H 0.0690 0.3388 0.7795 0.339 Uiso 1 1 calc R 0
C64 C 0.1874(19) 0.3715(17) 0.712(2) 0.253(13) Uani 1 1 d DU 0
H64A H 0.1944 0.4263 0.7028 0.304 Uiso 1 1 calc R 0
H64B H 0.1545 0.3504 0.6565 0.304 Uiso 1 1 calc R 0
C65 C 0.2817(19) 0.336(2) 0.7230(19) 0.214(12) Uani 1 1 d DU 0
H65A H 0.2933 0.3003 0.6712 0.257 Uiso 1 1 calc R 0
H65B H 0.3318 0.3747 0.7230 0.257 Uiso 1 1 calc R 0
C66 C 0.2795(18) 0.2964(16) 0.8146(18) 0.246(13) Uani 1 1 d DU 0
H66A H 0.2984 0.2432 0.8073 0.295 Uiso 1 1 calc R 0
H66B H 0.3224 0.3208 0.8606 0.295 Uiso 1 1 calc R 0
C67 C 0.6690(19) 0.626(2) 0.767(2) 0.200(12) Uani 1 1 d DU 0
H67A H 0.6061 0.6194 0.7948 0.240 Uiso 1 1 calc R 0
H67B H 0.6836 0.6797 0.7599 0.240 Uiso 1 1 calc R 0
C68 C 0.7452(16) 0.584(2) 0.8213(15) 0.192(10) Uani 1 1 d DU 0
H68A H 0.7308 0.5297 0.8309 0.231 Uiso 1 1 calc R 0
H68B H 0.7628 0.6078 0.8815 0.231 Uiso 1 1 calc R 0
C69 C 0.8185(14) 0.5984(18) 0.7392(14) 0.175(10) Uani 1 1 d DU 0
H69A H 0.8185 0.6511 0.7169 0.210 Uiso 1 1 calc R 0
H69B H 0.8831 0.5818 0.7552 0.210 Uiso 1 1 calc R 0
C70 C 0.7659(19) 0.5437(18) 0.671(2) 0.170(10) Uani 1 1 d DU 0
H70A H 0.7917 0.5436 0.6071 0.204 Uiso 1 1 calc R 0
H70B H 0.7617 0.4918 0.6961 0.204 Uiso 1 1 calc R 0
B1 B 0.8098(7) 0.3366(10) 0.5762(6) 0.0402(19) Uani 1 1 d . 4
B2 B 0.4232(6) 0.3329(9) 0.1905(7) 0.0394(18) Uani 1 1 d . 4
B3 B 0.8067(5) 0.3354(8) 0.1932(5) 0.0290(14) Uani 1 1 d . 4
Li1 Li 0.9936(10) -0.0577(9) 0.0071(11) 0.062(4) Uani 1 1 d DU 0
N1 N 0.8140(7) 0.4798(5) 0.3817(6) 0.0244(18) Uani 1 1 d . 0
N2 N 0.9930(5) 0.4105(4) 0.4027(6) 0.0227(16) Uani 1 1 d . 0
N3 N 0.9942(7) 0.2628(5) 0.4063(7) 0.030(2) Uani 1 1 d . 0
N4 N 0.8148(6) 0.1937(5) 0.3840(7) 0.0224(17) Uani 1 1 d . 0
N5 N 0.6174(7) 0.1916(5) 0.1859(6) 0.0229(17) Uani 1 1 d . 0
N6 N 0.5967(6) 0.2586(4) 0.0066(6) 0.0241(17) Uani 1 1 d . 0
N7 N 0.5955(7) 0.4064(5) 0.0065(6) 0.0272(18) Uani 1 1 d . 0
N8 N 0.6171(6) 0.4768(5) 0.1856(7) 0.0242(18) Uani 1 1 d . 0
O5 O 0.3367(7) 0.5851(5) 0.3361(7) 0.057(2) Uani 1 1 d . 0
O6 O 0.1846(17) 0.3017(13) 0.8445(18) 0.283(13) Uani 1 1 d DU 0
O7 O 0.6774(17) 0.5854(11) 0.6788(17) 0.153(7) Uani 1 1 d DU 0
U1 U 0.844323(12) 0.336725(18) 0.394970(12) 0.01971(6) Uani 1 1 d . 0
U2 U 0.605125(13) 0.333900(19) 0.155719(12) 0.01962(6) Uani 1 1 d . 0
O1 O 1.0732(7) -0.0010(6) -0.0719(6) 0.069(2) Uani 1 1 d DU 0
C43 C 1.049(2) 0.0390(11) -0.1589(14) 0.137(8) Uani 1 1 d DU 0
H43A H 0.9804 0.0390 -0.1685 0.164 Uiso 1 1 calc R 0
H43B H 1.0783 0.0131 -0.2130 0.164 Uiso 1 1 calc R 0
C44 C 1.0848(10) 0.1188(7) -0.1537(8) 0.066(3) Uani 1 1 d DU 0
H44A H 1.1202 0.1321 -0.2109 0.079 Uiso 1 1 calc R 0
H44B H 1.0319 0.1545 -0.1467 0.079 Uiso 1 1 calc R 0
C45 C 1.1467(13) 0.1199(9) -0.0697(16) 0.106(6) Uani 1 1 d DU 0
H45A H 1.1191 0.1510 -0.0192 0.128 Uiso 1 1 calc R 0
H45B H 1.2095 0.1401 -0.0852 0.128 Uiso 1 1 calc R 0
C46 C 1.1532(7) 0.0383(8) -0.0400(11) 0.083(5) Uani 1 1 d DU 0
H46A H 1.2105 0.0154 -0.0667 0.099 Uiso 1 1 calc R 0
H46B H 1.1578 0.0351 0.0294 0.099 Uiso 1 1 calc R 0
O2 O 0.9206(9) 0.0072(7) 0.0844(10) 0.107(4) Uani 1 1 d DU 0
C47 C 0.8389(12) 0.0502(10) 0.0818(17) 0.114(7) Uani 1 1 d DU 0
H47A H 0.7849 0.0200 0.1035 0.137 Uiso 1 1 calc R 0
H47B H 0.8256 0.0671 0.0167 0.137 Uiso 1 1 calc R 0
C48 C 0.8537(8) 0.1175(7) 0.1457(8) 0.057(3) Uani 1 1 d DU 0
H48A H 0.8174 0.1612 0.1222 0.068 Uiso 1 1 calc R 0
H48B H 0.8329 0.1058 0.2103 0.068 Uiso 1 1 calc R 0
C49 C 0.9578(12) 0.1344(10) 0.1451(15) 0.097(5) Uani 1 1 d DU 0
H49A H 0.9795 0.1623 0.2015 0.116 Uiso 1 1 calc R 0
H49B H 0.9782 0.1601 0.0871 0.116 Uiso 1 1 calc R 0
C50 C 0.9841(12) 0.0508(11) 0.1476(14) 0.145(8) Uani 1 1 d DU 0
H50A H 1.0500 0.0445 0.1274 0.173 Uiso 1 1 calc R 0
H50B H 0.9790 0.0316 0.2127 0.173 Uiso 1 1 calc R 0
O3 O 1.0690(9) -0.1241(7) 0.0753(13) 0.181(7) Uani 1 1 d DU 0
C51 C 1.1552(10) -0.1334(7) 0.1339(11) 0.082(4) Uani 1 1 d DU 0
H51C H 1.1599 -0.0940 0.1828 0.098 Uiso 1 1 calc R 0
H51D H 1.2126 -0.1324 0.0951 0.098 Uiso 1 1 calc R 0
C52 C 1.1394(18) -0.2105(8) 0.1769(14) 0.193(10) Uani 1 1 d DU 0
H52E H 1.1961 -0.2303 0.2092 0.232 Uiso 1 1 calc R 0
H52F H 1.0851 -0.2116 0.2198 0.232 Uiso 1 1 calc R 0
C53 C 1.1196(17) -0.2491(8) 0.0864(16) 0.135(6) Uani 1 1 d DU 0
H53G H 1.1773 -0.2521 0.0482 0.162 Uiso 1 1 calc R 0
H53H H 1.0961 -0.3006 0.0976 0.162 Uiso 1 1 calc R 0
C54 C 1.0488(15) -0.2043(10) 0.0390(16) 0.159(8) Uani 1 1 d DU 0
H54I H 0.9848 -0.2208 0.0561 0.191 Uiso 1 1 calc R 0
H54J H 1.0556 -0.2071 -0.0301 0.191 Uiso 1 1 calc R 0
O4 O 0.9020(12) -0.1006(9) -0.0688(8) 0.155(6) Uani 1 1 d DU 0
C55 C 0.8022(14) -0.1246(12) -0.0272(13) 0.145(8) Uani 1 1 d DU 0
H55A H 0.8028 -0.1278 0.0423 0.174 Uiso 1 1 calc R 0
H55B H 0.7504 -0.0916 -0.0490 0.174 Uiso 1 1 calc R 0
C56 C 0.8000(11) -0.2036(8) -0.0753(13) 0.099(5) Uani 1 1 d DU 0
H56A H 0.8246 -0.2419 -0.0310 0.119 Uiso 1 1 calc R 0
H56B H 0.7344 -0.2170 -0.0920 0.119 Uiso 1 1 calc R 0
C57 C 0.8587(12) -0.2028(7) -0.1622(11) 0.085(4) Uani 1 1 d DU 0
H57A H 0.8227 -0.2196 -0.2183 0.102 Uiso 1 1 calc R 0
H57B H 0.9161 -0.2338 -0.1549 0.102 Uiso 1 1 calc R 0
C58 C 0.8813(15) -0.1197(9) -0.1660(9) 0.102(5) Uani 1 1 d DU 0
H58A H 0.9363 -0.1101 -0.2064 0.123 Uiso 1 1 calc R 0
H58B H 0.8269 -0.0906 -0.1902 0.123 Uiso 1 1 calc R 0

loop_
_atom_site_aniso_label
_atom_site_aniso_U_11
_atom_site_aniso_U_22
_atom_site_aniso_U_33
_atom_site_aniso_U_23
_atom_site_aniso_U_13
_atom_site_aniso_U_12
C1 0.025(5) 0.024(4) 0.014(4) -0.003(3) -0.006(3) 0.002(3)
C2 0.030(6) 0.022(4) 0.033(6) -0.007(4) -0.002(5) 0.005(4)
C3 0.038(7) 0.023(5) 0.040(7) -0.009(4) -0.005(5) 0.004(4)
C4 0.021(5) 0.026(5) 0.034(6) -0.003(4) -0.006(4) 0.000(4)
C5 0.028(6) 0.023(4) 0.039(6) -0.003(4) -0.005(4) -0.005(4)
C6 0.028(6) 0.027(4) 0.030(5) -0.004(4) -0.008(4) 0.001(4)
C7 0.013(5) 0.033(5) 0.040(6) -0.005(4) -0.003(4) 0.000(3)
C8 0.015(5) 0.038(4) 0.019(4) 0.001(3) -0.003(3) -0.004(3)
C9 0.028(6) 0.027(4) 0.038(6) 0.005(4) -0.009(4) -0.001(4)
C10 0.031(6) 0.025(4) 0.029(5) -0.003(3) -0.005(4) 0.004(4)
C11 0.015(4) 0.030(4) 0.022(5) 0.001(3) -0.004(3) 0.003(3)
C12 0.023(5) 0.027(4) 0.047(7) 0.005(4) -0.005(5) 0.000(4)
C13 0.016(5) 0.044(6) 0.052(7) 0.002(5) -0.006(5) -0.005(4)
C14 0.017(5) 0.031(5) 0.026(5) 0.004(4) -0.006(4) -0.002(4)
C15 0.024(5) 0.035(5) 0.025(5) 0.004(4) -0.008(4) 0.007(4)
C16 0.023(5) 0.027(5) 0.038(7) 0.004(4) -0.009(5) 0.001(4)
C17 0.024(6) 0.031(5) 0.036(6) 0.006(4) -0.012(5) -0.003(4)
C18 0.022(5) 0.027(4) 0.025(5) 0.001(4) 0.000(4) -0.004(4)
C19 0.029(5) 0.034(5) 0.013(4) 0.004(3) 0.002(4) 0.002(4)
C20 0.020(5) 0.045(5) 0.024(5) 0.012(4) -0.006(4) -0.001(4)
C21 0.021(5) 0.036(5) 0.021(5) 0.001(4) -0.002(4) -0.001(4)
C22 0.022(5) 0.032(4) 0.016(5) 0.008(4) -0.004(4) -0.002(4)
C23 0.032(6) 0.026(4) 0.028(6) 0.008(4) -0.012(4) -0.009(4)
C24 0.040(7) 0.023(5) 0.033(6) 0.003(4) -0.006(5) -0.011(4)
C25 0.039(6) 0.031(5) 0.010(4) 0.004(4) -0.012(4) -0.008(4)
C26 0.042(7) 0.026(5) 0.023(5) 0.003(4) -0.007(5) -0.009(4)
C27 0.031(6) 0.028(4) 0.018(5) -0.002(3) -0.004(4) -0.001(4)
C28 0.042(6) 0.025(4) 0.019(5) -0.004(3) -0.003(4) -0.004(4)
C29 0.023(5) 0.029(4) 0.017(4) -0.003(3) -0.007(3) -0.004(3)
C30 0.039(6) 0.032(4) 0.021(5) 0.001(4) -0.002(4) -0.001(4)
C31 0.030(5) 0.030(5) 0.023(5) -0.004(4) -0.004(4) -0.001(4)
C32 0.024(5) 0.028(4) 0.020(5) -0.002(3) -0.009(4) 0.003(3)
C33 0.039(6) 0.038(5) 0.022(5) -0.010(4) -0.008(4) 0.012(4)
C34 0.049(7) 0.033(5) 0.019(5) 0.001(4) 0.000(4) 0.012(4)
C35 0.029(6) 0.034(5) 0.018(5) 0.006(4) -0.007(4) -0.006(4)
C36 0.024(5) 0.030(5) 0.030(6) 0.006(4) -0.001(4) 0.002(4)
C37 0.045(8) 0.029(5) 0.021(5) 0.004(4) -0.009(5) -0.003(5)
C38 0.042(7) 0.026(5) 0.022(5) 0.000(4) 0.000(4) 0.007(4)
C39 0.019(5) 0.024(4) 0.026(5) 0.001(4) -0.002(4) 0.001(3)
C40 0.017(5) 0.025(4) 0.026(5) -0.001(3) -0.003(4) 0.005(3)
C41 0.033(6) 0.039(5) 0.025(5) 0.000(4) 0.004(4) 0.012(4)
C42 0.028(6) 0.028(5) 0.029(6) 0.007(4) -0.004(4) -0.003(4)
C59 0.057(6) 0.043(5) 0.035(5) 0.003(4) -0.014(5) -0.004(5)
C60 0.089(11) 0.049(7) 0.069(9) 0.031(6) -0.041(8) -0.023(7)
C61 0.076(9) 0.038(6) 0.080(10) 0.022(6) -0.041(8) -0.028(6)
C62 0.039(6) 0.041(5) 0.071(8) 0.005(5) -0.021(5) -0.006(4)
C63 0.30(2) 0.140(19) 0.42(3) 0.164(19) 0.27(2) 0.093(16)
C64 0.26(2) 0.15(2) 0.35(3) 0.146(18) 0.21(2) 0.073(17)
C65 0.28(2) 0.105(13) 0.27(2) 0.086(16) 0.200(19) 0.090(17)
C66 0.35(2) 0.150(19) 0.24(2) 0.069(15) 0.22(2) 0.140(18)
C67 0.174(17) 0.21(3) 0.22(2) -0.055(19) 0.036(18) 0.041(18)
C68 0.056(12) 0.36(3) 0.162(14) -0.056(19) 0.019(11) -0.036(16)
C69 0.154(13) 0.31(3) 0.063(12) 0.048(16) 0.005(10) 0.047(19)
C70 0.18(2) 0.18(2) 0.152(18) 0.013(16) 0.046(17) 0.054(16)
B1 0.047(5) 0.043(5) 0.030(4) 0.001(6) -0.004(3) 0.009(7)
B2 0.028(4) 0.038(4) 0.052(5) 0.007(7) -0.005(3) 0.004(6)
B3 0.033(4) 0.024(3) 0.030(3) 0.001(5) 0.005(3) 0.000(6)
Li1 0.050(10) 0.077(13) 0.061(12) 0.006(7) 0.005(6) 0.018(7)
N1 0.027(5) 0.029(4) 0.017(4) -0.003(3) -0.005(3) 0.004(3)
N2 0.008(4) 0.034(4) 0.026(4) -0.001(3) -0.006(3) 0.005(3)
N3 0.037(5) 0.022(4) 0.033(5) 0.000(3) -0.002(4) 0.000(3)
N4 0.012(4) 0.030(4) 0.025(4) 0.000(3) -0.001(3) 0.001(3)
N5 0.030(5) 0.027(4) 0.012(4) 0.002(3) -0.004(3) -0.006(3)
N6 0.027(5) 0.027(4) 0.018(4) 0.004(3) -0.004(3) -0.002(3)
N7 0.037(5) 0.026(4) 0.019(4) 0.000(3) -0.002(4) -0.005(3)
N8 0.019(4) 0.031(4) 0.023(5) 0.000(3) -0.004(3) -0.002(3)
O5 0.067(6) 0.042(4) 0.062(5) -0.008(4) -0.025(4) 0.003(4)
O6 0.36(3) 0.161(16) 0.34(2) 0.137(15) 0.25(2) 0.120(15)
O7 0.178(15) 0.092(11) 0.188(17) 0.005(11) -0.007(13) 0.023(11)
U1 0.01689(9) 0.02337(10) 0.01880(9) 0.00002(17) -0.00321(7) 0.00033(17)
U2 0.02103(10) 0.02325(10) 0.01451(9) 0.00057(16) -0.00313(7) -0.00028(17)
O1 0.068(5) 0.081(6) 0.058(5) 0.005(4) -0.002(4) 0.007(4)
C43 0.21(2) 0.135(13) 0.060(10) 0.027(10) -0.058(12) -0.043(15)
C44 0.073(8) 0.080(7) 0.045(6) 0.004(5) 0.011(5) 0.046(6)
C45 0.052(9) 0.107(9) 0.160(15) 0.028(11) -0.027(10) -0.017(8)
C46 0.026(5) 0.112(10) 0.111(11) 0.067(9) -0.012(6) -0.013(6)
O2 0.114(9) 0.081(7) 0.126(10) -0.020(6) 0.054(7) 0.003(6)
C47 0.080(9) 0.100(12) 0.162(17) -0.074(11) 0.040(9) -0.007(8)
C48 0.060(6) 0.071(7) 0.039(5) -0.002(5) 0.005(5) -0.012(5)
C49 0.107(10) 0.096(9) 0.087(12) 0.006(9) 0.007(10) -0.049(9)
C50 0.144(13) 0.120(13) 0.169(19) -0.064(13) -0.008(13) 0.032(12)
O3 0.067(7) 0.131(8) 0.345(19) 0.142(10) -0.012(9) 0.002(6)
C51 0.089(9) 0.068(7) 0.088(10) 0.038(6) 0.007(7) 0.021(6)
C52 0.32(2) 0.054(9) 0.201(16) 0.032(9) -0.145(16) -0.040(13)
C53 0.158(10) 0.098(7) 0.146(10) 0.038(7) -0.071(8) -0.007(7)
C54 0.105(13) 0.164(12) 0.208(17) 0.131(12) -0.074(12) -0.051(11)
O4 0.220(12) 0.184(12) 0.060(6) -0.011(7) 0.013(7) -0.131(10)
C55 0.161(16) 0.102(13) 0.173(17) -0.026(12) 0.032(14) -0.008(13)
C56 0.086(11) 0.092(9) 0.119(13) -0.007(9) -0.024(8) -0.003(8)
C57 0.077(10) 0.063(7) 0.114(11) 0.014(7) -0.004(8) 0.012(7)
C58 0.162(16) 0.070(8) 0.074(8) -0.015(8) -0.046(9) -0.020(10)

loop_
_atom_type_symbol
_atom_type_description
_atom_type_scat_dispersion_real
_atom_type_scat_dispersion_imag
_atom_type_scat_source
C C 0.0181 0.0091 'International Tables Vol C Tables 4.2.6.8 and 6.1.1.4'
H H 0.0000 0.0000 'International Tables Vol C Tables 4.2.6.8 and 6.1.1.4'
Li Li 0.0008 0.0003 'International Tables Vol C Tables 4.2.6.8 and 6.1.1.4'
B B 0.0090 0.0039 'International Tables Vol C Tables 4.2.6.8 and 6.1.1.4'
N N 0.0311 0.0180 'International Tables Vol C Tables 4.2.6.8 and 6.1.1.4'
O O 0.0492 0.0322 'International Tables Vol C Tables 4.2.6.8 and 6.1.1.4'
U U -4.3638 13.4090 'International Tables Vol C Tables 4.2.6.8 and 6.1.1.4'

loop_
_geom_angle_atom_site_label_1
_geom_angle_atom_site_label_2
_geom_angle_atom_site_label_3
_geom_angle
N1 C1 C2 110.3(9)
N1 C1 C40 123.0(8)
C2 C1 C40 126.7(9)
C3 C2 C1 107.6(9)
C3 C2 H2 126.2
C1 C2 H2 126.2
C2 C3 C4 105.9(10)
C2 C3 H3 127.1
C4 C3 H3 127.1
C5 C4 N1 123.0(9)
C5 C4 C3 127.4(10)
N1 C4 C3 109.5(10)
N2 C5 C4 122.7(9)
N2 C5 H5 118.6
C4 C5 H5 118.6
C7 C6 C11 119.3(11)
C7 C6 N2 125.5(9)
C11 C6 N2 115.2(11)
C6 C7 C8 120.8(9)
C6 C7 H7 119.6
C8 C7 H7 119.6
C7 C8 C9 120.2(11)
C7 C8 C13 119.1(9)
C9 C8 C13 120.6(11)
C10 C9 C8 118.5(11)
C10 C9 C12 120.5(9)
C8 C9 C12 120.9(11)
C9 C10 C11 122.7(9)
C9 C10 H10 118.7
C11 C10 H10 118.7
C10 C11 C6 118.3(11)
C10 C11 N3 125.6(9)
C6 C11 N3 116.0(10)
C9 C12 H12A 109.5
C9 C12 H12B 109.5
H12A C12 H12B 109.5
C9 C12 H12C 109.5
H12A C12 H12C 109.5
H12B C12 H12C 109.5
C8 C13 H13A 109.5
C8 C13 H13B 109.5
H13A C13 H13B 109.5
C8 C13 H13C 109.5
H13A C13 H13C 109.5
H13B C13 H13C 109.5
N3 C14 C15 123.5(10)
N3 C14 H14 118.2
C15 C14 H14 118.2
N4 C15 C16 111.0(10)
N4 C15 C14 121.2(9)
C16 C15 C14 127.9(10)
C15 C16 C17 106.2(9)
C15 C16 H16 126.9
C17 C16 H16 126.9
C18 C17 C16 106.3(9)
C18 C17 H17 126.9
C16 C17 H17 126.9
N4 C18 C17 111.8(9)
N4 C18 C19 123.0(9)
C17 C18 C19 124.9(9)
C18 C19 C21 109.5(8)
C18 C19 C22 109.5(8)
C21 C19 C22 111.5(8)
C18 C19 C20 108.6(8)
C21 C19 C20 108.0(9)
C22 C19 C20 109.8(9)
C19 C20 H20A 109.5
C19 C20 H20B 109.5
H20A C20 H20B 109.5
C19 C20 H20C 109.5
H20A C20 H20C 109.5
H20B C20 H20C 109.5
C19 C21 H21A 109.5
C19 C21 H21B 109.5
H21A C21 H21B 109.5
C19 C21 H21C 109.5
H21A C21 H21C 109.5
H21B C21 H21C 109.5
N5 C22 C23 113.3(9)
N5 C22 C19 122.3(9)
C23 C22 C19 124.3(9)
C24 C23 C22 106.1(9)
C24 C23 H23 127.0
C22 C23 H23 127.0
C23 C24 C25 105.3(9)
C23 C24 H24 127.3
C25 C24 H24 127.3
N5 C25 C24 111.6(9)
N5 C25 C26 121.2(9)
C24 C25 C26 127.2(10)
N6 C26 C25 122.1(9)
N6 C26 H26 118.9
C25 C26 H26 118.9
C32 C27 N6 117.3(10)
C32 C27 C28 117.9(11)
N6 C27 C28 124.9(9)
C29 C28 C27 122.0(9)
C29 C28 H28 119.0
C27 C28 H28 119.0
C28 C29 C30 119.4(10)
C28 C29 C33 120.2(9)
C30 C29 C33 120.3(11)
C31 C30 C29 118.9(11)
C31 C30 C34 120.6(9)
C29 C30 C34 120.4(11)
C32 C31 C30 122.3(9)
C32 C31 H31 118.9
C30 C31 H31 118.9
C31 C32 C27 119.5(10)
C31 C32 N7 126.6(9)
C27 C32 N7 113.8(10)
C29 C33 H33A 109.5
C29 C33 H33B 109.5
H33A C33 H33B 109.5
C29 C33 H33C 109.5
H33A C33 H33C 109.5
H33B C33 H33C 109.5
C30 C34 H34A 109.5
C30 C34 H34B 109.5
H34A C34 H34B 109.5
C30 C34 H34C 109.5
H34A C34 H34C 109.5
H34B C34 H34C 109.5
N7 C35 C36 122.4(9)
N7 C35 H35 118.8
C36 C35 H35 118.8
C35 C36 C37 127.7(10)
C35 C36 N8 123.0(9)
C37 C36 N8 109.2(10)
C38 C37 C36 107.1(9)
C38 C37 H37 126.5
C36 C37 H37 126.5
C37 C38 C39 107.6(9)
C37 C38 H38 126.2
C39 C38 H38 126.2
N8 C39 C38 109.1(9)
N8 C39 C40 124.0(8)
C38 C39 C40 126.7(9)
C42 C40 C39 110.2(8)
C42 C40 C1 112.9(8)
C39 C40 C1 106.3(8)
C42 C40 C41 107.7(9)
C39 C40 C41 109.5(8)
C1 C40 C41 110.3(8)
C40 C41 H41A 109.5
C40 C41 H41B 109.5
H41A C41 H41B 109.5
C40 C41 H41C 109.5
H41A C41 H41C 109.5
H41B C41 H41C 109.5
C40 C42 H42A 109.5
C40 C42 H42B 109.5
H42A C42 H42B 109.5
C40 C42 H42C 109.5
H42A C42 H42C 109.5
H42B C42 H42C 109.5
O5 C59 C60 109.9(10)
O5 C59 H59A 109.7
C60 C59 H59A 109.7
O5 C59 H59B 109.7
C60 C59 H59B 109.7
H59A C59 H59B 108.2
C59 C60 C61 100.8(10)
C59 C60 H60A 111.6
C61 C60 H60A 111.6
C59 C60 H60B 111.6
C61 C60 H60B 111.6
H60A C60 H60B 109.4
C62 C61 C60 98.1(10)
C62 C61 H61A 112.1
C60 C61 H61A 112.1
C62 C61 H61B 112.1
C60 C61 H61B 112.1
H61A C61 H61B 109.8
O5 C62 C61 111.6(11)
O5 C62 H62A 109.3
C61 C62 H62A 109.3
O5 C62 H62B 109.3
C61 C62 H62B 109.3
H62A C62 H62B 108.0
O6 C63 C64 104.0(18)
O6 C63 H63A 111.0
C64 C63 H63A 111.0
O6 C63 H63B 111.0
C64 C63 H63B 111.0
H63A C63 H63B 109.0
C63 C64 C65 109.3(17)
C63 C64 H64A 109.8
C65 C64 H64A 109.8
C63 C64 H64B 109.8
C65 C64 H64B 109.8
H64A C64 H64B 108.3
C66 C65 C64 105.4(14)
C66 C65 H65A 110.7
C64 C65 H65A 110.7
C66 C65 H65B 110.7
C64 C65 H65B 110.7
H65A C65 H65B 108.8
O6 C66 C65 105.0(17)
O6 C66 H66A 110.7
C65 C66 H66A 110.7
O6 C66 H66B 110.7
C65 C66 H66B 110.7
H66A C66 H66B 108.8
O7 C67 C68 97.7(17)
O7 C67 H67A 112.2
C68 C67 H67A 112.2
O7 C67 H67B 112.2
C68 C67 H67B 112.2
H67A C67 H67B 109.8
C67 C68 C69 90.6(13)
C67 C68 H68A 113.5
C69 C68 H68A 113.5
C67 C68 H68B 113.5
C69 C68 H68B 113.5
H68A C68 H68B 110.8
C70 C69 C68 92.1(13)
C70 C69 H69A 113.3
C68 C69 H69A 113.3
C70 C69 H69B 113.3
C68 C69 H69B 113.3
H69A C69 H69B 110.6
O7 C70 C69 92.7(16)
O7 C70 H70A 113.2
C69 C70 H70A 113.2
O7 C70 H70B 113.2
C69 C70 H70B 113.2
H70A C70 H70B 110.5
U2 B3 U1 110.5(2)
O4 Li1 O3 116.1(12)
O4 Li1 O1 107.1(9)
O3 Li1 O1 107.7(9)
O4 Li1 O2 101.7(9)
O3 Li1 O2 113.5(11)
O1 Li1 O2 110.5(9)
O4 Li1 C54 84.4(9)
O3 Li1 C54 32.1(6)
O1 Li1 C54 115.5(9)
O2 Li1 C54 129.3(10)
O4 Li1 C50 131.8(9)
O3 Li1 C50 95.7(9)
O1 Li1 C50 95.2(8)
O2 Li1 C50 30.2(5)
C54 Li1 C50 123.6(8)
C1 N1 C4 106.6(8)
C1 N1 U1 142.6(7)
C4 N1 U1 110.1(6)
C5 N2 C6 121.0(8)
C5 N2 U1 115.3(6)
C6 N2 U1 123.1(6)
C14 N3 C11 122.1(9)
C14 N3 U1 115.8(7)
C11 N3 U1 122.0(6)
C18 N4 C15 104.6(9)
C18 N4 U1 143.7(7)
C15 N4 U1 111.2(7)
C22 N5 C25 103.7(8)
C22 N5 U2 144.0(7)
C25 N5 U2 111.8(6)
C26 N6 C27 121.5(9)
C26 N6 U2 116.7(7)
C27 N6 U2 121.5(6)
C35 N7 C32 120.3(8)
C35 N7 U2 115.7(6)
C32 N7 U2 123.7(6)
C39 N8 C36 106.9(8)
C39 N8 U2 142.6(7)
C36 N8 U2 109.9(6)
C62 O5 C59 105.4(9)
C63 O6 C66 113.3(17)
C67 O7 C70 113.0(17)
N2 U1 N3 63.47(18)
N2 U1 N4 131.3(3)
N3 U1 N4 68.0(3)
N2 U1 N1 68.0(3)
N3 U1 N1 131.4(3)
N4 U1 N1 159.63(15)
N2 U1 B1 97.2(3)
N3 U1 B1 96.0(3)
N4 U1 B1 91.5(4)
N1 U1 B1 92.3(4)
N2 U1 B3 101.2(3)
N3 U1 B3 101.9(3)
N4 U1 B3 84.5(4)
N1 U1 B3 84.7(3)
B1 U1 B3 158.6(3)
N7 U2 N6 63.51(17)
N7 U2 N5 131.0(3)
N6 U2 N5 67.6(3)
N7 U2 N8 68.5(3)
N6 U2 N8 131.8(3)
N5 U2 N8 159.50(15)
N7 U2 B2 96.8(3)
N6 U2 B2 96.7(3)
N5 U2 B2 91.5(4)
N8 U2 B2 92.2(4)
N7 U2 B3 101.4(3)
N6 U2 B3 101.4(3)
N5 U2 B3 85.1(4)
N8 U2 B3 84.1(3)
B2 U2 B3 158.6(3)
C46 O1 C43 102.1(11)
C46 O1 Li1 124.0(9)
C43 O1 Li1 128.8(13)
O1 C43 C44 110.1(12)
O1 C43 H43A 109.6
C44 C43 H43A 109.6
O1 C43 H43B 109.6
C44 C43 H43B 109.6
H43A C43 H43B 108.2
C45 C44 C43 104.3(11)
C45 C44 H44A 110.9
C43 C44 H44A 110.9
C45 C44 H44B 110.9
C43 C44 H44B 110.9
H44A C44 H44B 108.9
C44 C45 C46 104.3(12)
C44 C45 H45A 110.9
C46 C45 H45A 110.9
C44 C45 H45B 110.9
C46 C45 H45B 110.9
H45A C45 H45B 108.9
O1 C46 C45 109.9(10)
O1 C46 H46A 109.7
C45 C46 H46A 109.7
O1 C46 H46B 109.7
C45 C46 H46B 109.7
H46A C46 H46B 108.2
C47 O2 C50 103.4(11)
C47 O2 Li1 140.9(13)
C50 O2 Li1 109.5(11)
O2 C47 C48 107.9(12)
O2 C47 H47A 110.1
C48 C47 H47A 110.1
O2 C47 H47B 110.1
C48 C47 H47B 110.1
H47A C47 H47B 108.4
C49 C48 C47 106.5(12)
C49 C48 H48A 110.4
C47 C48 H48A 110.4
C49 C48 H48B 110.4
C47 C48 H48B 110.4
H48A C48 H48B 108.6
C48 C49 C50 92.6(11)
C48 C49 H49A 113.2
C50 C49 H49A 113.2
C48 C49 H49B 113.2
C50 C49 H49B 113.2
H49A C49 H49B 110.5
O2 C50 C49 110.2(14)
O2 C50 Li1 40.3(7)
C49 C50 Li1 132.1(14)
O2 C50 H50A 109.6
C49 C50 H50A 109.6
Li1 C50 H50A 70.1
O2 C50 H50B 109.6
C49 C50 H50B 109.6
Li1 C50 H50B 115.9
H50A C50 H50B 108.1
C51 O3 C54 103.6(8)
C51 O3 Li1 146.1(11)
C54 O3 Li1 108.0(11)
O3 C51 C52 101.6(6)
O3 C51 H51C 111.5
C52 C51 H51C 111.5
O3 C51 H51D 111.5
C52 C51 H51D 111.5
H51C C51 H51D 109.3
C53 C52 C51 95.5(12)
C53 C52 H52E 112.6
C51 C52 H52E 112.6
C53 C52 H52F 112.6
C51 C52 H52F 112.6
H52E C52 H52F 110.1
C54 C53 C52 105.9(12)
C54 C53 H53G 110.6
C52 C53 H53G 110.6
C54 C53 H53H 110.5
C52 C53 H53H 110.5
H53G C53 H53H 108.7
C53 C54 O3 103.2(10)
C53 C54 Li1 142.5(11)
O3 C54 Li1 39.9(7)
C53 C54 H54I 111.1
O3 C54 H54I 111.1
Li1 C54 H54I 93.4
C53 C54 H54J 111.1
O3 C54 H54J 111.1
Li1 C54 H54J 85.2
H54I C54 H54J 109.1
C58 O4 C55 96.8(8)
C58 O4 Li1 142.1(11)
C55 O4 Li1 121.0(11)
C56 C55 O4 95.3(9)
C56 C55 H55A 112.7
O4 C55 H55A 112.7
C56 C55 H55B 112.7
O4 C55 H55B 112.7
H55A C55 H55B 110.2
C57 C56 C55 110.1(7)
C57 C56 H56A 109.6
C55 C56 H56A 109.6
C57 C56 H56B 109.6
C55 C56 H56B 109.6
H56A C56 H56B 108.2
C56 C57 C58 99.2(8)
C56 C57 H57A 111.9
C58 C57 H57A 111.9
C56 C57 H57B 111.9
C58 C57 H57B 111.9
H57A C57 H57B 109.6
O4 C58 C57 103.6(9)
O4 C58 H58A 111.0
C57 C58 H58A 111.0
O4 C58 H58B 111.0
C57 C58 H58B 111.0
H58A C58 H58B 109.0

loop_
_geom_bond_atom_site_label_1
_geom_bond_atom_site_label_2
_geom_bond_distance
C1 N1 1.348(13)
C1 C2 1.418(13)
C1 C40 1.530(14)
C2 C3 1.370(18)
C2 H2 0.9500
C3 C4 1.431(14)
C3 H3 0.9500
C4 C5 1.368(15)
C4 N1 1.386(14)
C5 N2 1.330(13)
C5 H5 0.9500
C6 C7 1.396(14)
C6 C11 1.409(9)
C6 N2 1.413(13)
C7 C8 1.399(13)
C7 H7 0.9500
C8 C9 1.402(10)
C8 C13 1.525(14)
C9 C10 1.373(15)
C9 C12 1.495(15)
C10 C11 1.409(13)
C10 H10 0.9500
C11 N3 1.411(13)
C12 H12A 0.9800
C12 H12B 0.9800
C12 H12C 0.9800
C13 H13A 0.9800
C13 H13B 0.9800
C13 H13C 0.9800
C14 N3 1.298(13)
C14 C15 1.408(14)
C14 H14 0.9500
C15 N4 1.390(13)
C15 C16 1.392(15)
C16 C17 1.398(16)
C16 H16 0.9500
C17 C18 1.392(14)
C17 H17 0.9500
C18 N4 1.362(13)
C18 C19 1.523(15)
C19 C21 1.527(14)
C19 C22 1.530(13)
C19 C20 1.543(14)
C20 H20A 0.9800
C20 H20B 0.9800
C20 H20C 0.9800
C21 H21A 0.9800
C21 H21B 0.9800
C21 H21C 0.9800
C22 N5 1.341(12)
C22 C23 1.395(14)
C23 C24 1.385(17)
C23 H23 0.9500
C24 C25 1.409(14)
C24 H24 0.9500
C25 N5 1.385(13)
C25 C26 1.420(13)
C26 N6 1.295(13)
C26 H26 0.9500
C27 C32 1.408(9)
C27 N6 1.411(13)
C27 C28 1.416(13)
C28 C29 1.375(13)
C28 H28 0.9500
C29 C30 1.408(10)
C29 C33 1.531(13)
C30 C31 1.385(14)
C30 C34 1.492(14)
C31 C32 1.382(14)
C31 H31 0.9500
C32 N7 1.426(13)
C33 H33A 0.9800
C33 H33B 0.9800
C33 H33C 0.9800
C34 H34A 0.9800
C34 H34B 0.9800
C34 H34C 0.9800
C35 N7 1.344(13)
C35 C36 1.364(15)
C35 H35 0.9500
C36 C37 1.409(15)
C36 N8 1.413(14)
C37 C38 1.388(16)
C37 H37 0.9500
C38 C39 1.431(13)
C38 H38 0.9500
C39 N8 1.369(13)
C39 C40 1.513(14)
C40 C42 1.507(13)
C40 C41 1.544(14)
C41 H41A 0.9800
C41 H41B 0.9800
C41 H41C 0.9800
C42 H42A 0.9800
C42 H42B 0.9800
C42 H42C 0.9800
C59 O5 1.429(14)
C59 C60 1.488(15)
C59 H59A 0.9900
C59 H59B 0.9900
C60 C61 1.574(16)
C60 H60A 0.9900
C60 H60B 0.9900
C61 C62 1.514(16)
C61 H61A 0.9900
C61 H61B 0.9900
C62 O5 1.405(15)
C62 H62A 0.9900
C62 H62B 0.9900
C63 O6 1.409(17)
C63 C64 1.454(17)
C63 H63A 0.9900
C63 H63B 0.9900
C64 C65 1.489(18)
C64 H64A 0.9900
C64 H64B 0.9900
C65 C66 1.483(17)
C65 H65A 0.9900
C65 H65B 0.9900
C66 O6 1.423(17)
C66 H66A 0.9900
C66 H66B 0.9900
C67 O7 1.446(18)
C67 C68 1.524(19)
C67 H67A 0.9900
C67 H67B 0.9900
C68 C69 1.595(18)
C68 H68A 0.9900
C68 H68B 0.9900
C69 C70 1.557(19)
C69 H69A 0.9900
C69 H69B 0.9900
C70 O7 1.466(18)
C70 H70A 0.9900
C70 H70B 0.9900
B1 U1 2.630(8)
B2 U2 2.639(8)
B3 U2 2.911(8)
B3 U1 2.916(7)
Li1 O4 1.850(16)
Li1 O3 1.861(15)
Li1 O1 1.895(15)
Li1 O2 1.910(15)
Li1 C54 2.76(2)
Li1 C50 2.78(2)
N1 U1 2.590(9)
N2 U1 2.491(8)
N3 U1 2.508(10)
N4 U1 2.585(9)
N5 U2 2.576(8)
N6 U2 2.511(8)
N7 U2 2.488(9)
N8 U2 2.585(9)
O1 C46 1.408(13)
O1 C43 1.465(14)
C43 C44 1.509(16)
C43 H43A 0.9900
C43 H43B 0.9900
C44 C45 1.478(15)
C44 H44A 0.9900
C44 H44B 0.9900
C45 C46 1.516(16)
C45 H45A 0.9900
C45 H45B 0.9900
C46 H46A 0.9900
C46 H46B 0.9900
O2 C47 1.391(15)
O2 C50 1.487(15)
C47 C48 1.518(2)
C47 H47A 0.9900
C47 H47B 0.9900
C48 C49 1.511(15)
C48 H48A 0.9900
C48 H48B 0.9900
C49 C50 1.535(17)
C49 H49A 0.9900
C49 H49B 0.9900
C50 H50A 0.9900
C50 H50B 0.9900
O3 C51 1.485(12)
O3 C54 1.543(16)
C51 C52 1.522(2)
C51 H51C 0.9900
C51 H51D 0.9900
C52 C53 1.482(17)
C52 H52E 0.9900
C52 H52F 0.9900
C53 C54 1.446(15)
C53 H53G 0.9900
C53 H53H 0.9900
C54 H54I 0.9900
C54 H54J 0.9900
O4 C58 1.451(14)
O4 C55 1.603(16)
C55 C56 1.564(15)
C55 H55A 0.9900
C55 H55B 0.9900
C56 C57 1.499(16)
C56 H56A 0.9900
C56 H56B 0.9900
C57 C58 1.515(14)
C57 H57A 0.9900
C57 H57B 0.9900
C58 H58A 0.9900
C58 H58B 0.9900

loop_
_geom_torsion_atom_site_label_1
_geom_torsion_atom_site_label_2
_geom_torsion_atom_site_label_3
_geom_torsion_atom_site_label_4
_geom_torsion
N1 C1 C2 C3 2.1(13)
C40 C1 C2 C3 -177.6(10)
C1 C2 C3 C4 -2.1(13)
C2 C3 C4 C5 -177.1(13)
C2 C3 C4 N1 1.5(14)
N1 C4 C5 N2 2.1(19)
C3 C4 C5 N2 -179.4(12)
C11 C6 C7 C8 0.8(19)
N2 C6 C7 C8 177.9(10)
C6 C7 C8 C9 2.1(19)
C6 C7 C8 C13 177.8(11)
C7 C8 C9 C10 -4(2)
C13 C8 C9 C10 -179.2(9)
C7 C8 C9 C12 179.7(9)
C13 C8 C9 C12 4(2)
C8 C9 C10 C11 2(2)
C12 C9 C10 C11 178.9(11)
C9 C10 C11 C6 0.7(19)
C9 C10 C11 N3 179.7(11)
C7 C6 C11 C10 -2(2)
N2 C6 C11 C10 -179.5(8)
C7 C6 C11 N3 178.7(8)
N2 C6 C11 N3 1.3(18)
N3 C14 C15 N4 3.7(18)
N3 C14 C15 C16 -175.7(11)
N4 C15 C16 C17 2.3(14)
C14 C15 C16 C17 -178.2(12)
C15 C16 C17 C18 -2.7(13)
C16 C17 C18 N4 2.2(14)
C16 C17 C18 C19 176.3(10)
N4 C18 C19 C21 -21.0(14)
C17 C18 C19 C21 165.6(10)
N4 C18 C19 C22 101.5(11)
C17 C18 C19 C22 -71.9(13)
N4 C18 C19 C20 -138.6(10)
C17 C18 C19 C20 48.0(14)
C18 C19 C22 N5 -102.5(11)
C21 C19 C22 N5 18.8(14)
C20 C19 C22 N5 138.4(10)
C18 C19 C22 C23 75.4(13)
C21 C19 C22 C23 -163.3(10)
C20 C19 C22 C23 -43.7(14)
N5 C22 C23 C24 1.9(14)
C19 C22 C23 C24 -176.2(11)
C22 C23 C24 C25 -1.7(13)
C23 C24 C25 N5 1.0(14)
C23 C24 C25 C26 179.7(12)
N5 C25 C26 N6 -3.1(19)
C24 C25 C26 N6 178.4(12)
C32 C27 C28 C29 -2(2)
N6 C27 C28 C29 179.2(11)
C27 C28 C29 C30 2(2)
C27 C28 C29 C33 178.8(11)
C28 C29 C30 C31 -2(2)
C33 C29 C30 C31 -178.6(9)
C28 C29 C30 C34 -178.9(9)
C33 C29 C30 C34 4(2)
C29 C30 C31 C32 2(2)
C34 C30 C31 C32 178.7(11)
C30 C31 C32 C27 -2(2)
C30 C31 C32 N7 -179.8(11)
N6 C27 C32 C31 -179.4(8)
C28 C27 C32 C31 2(2)
N6 C27 C32 N7 -1.0(19)
C28 C27 C32 N7 -179.9(8)
N7 C35 C36 C37 -178.1(11)
N7 C35 C36 N8 -0.3(18)
C35 C36 C37 C38 179.9(12)
N8 C36 C37 C38 1.8(14)
C36 C37 C38 C39 -2.5(14)
C37 C38 C39 N8 2.3(14)
C37 C38 C39 C40 178.1(10)
N8 C39 C40 C42 -20.2(14)
C38 C39 C40 C42 164.5(11)
N8 C39 C40 C1 102.4(11)
C38 C39 C40 C1 -72.8(13)
N8 C39 C40 C41 -138.5(10)
C38 C39 C40 C41 46.3(14)
N1 C1 C40 C42 18.0(14)
C2 C1 C40 C42 -162.3(10)
N1 C1 C40 C39 -102.9(10)
C2 C1 C40 C39 76.8(12)
N1 C1 C40 C41 138.5(10)
C2 C1 C40 C41 -41.8(14)
O5 C59 C60 C61 -32.4(12)
C59 C60 C61 C62 35.5(11)
C60 C61 C62 O5 -30.4(12)
O6 C63 C64 C65 -12(4)
C63 C64 C65 C66 3(5)
C64 C65 C66 O6 8(4)
O7 C67 C68 C69 52(2)
C67 C68 C69 C70 -69.9(19)
C68 C69 C70 O7 57(2)
C2 C1 N1 C4 -1.1(12)
C40 C1 N1 C4 178.6(9)
C2 C1 N1 U1 168.1(9)
C40 C1 N1 U1 -12.2(17)
C5 C4 N1 C1 178.4(11)
C3 C4 N1 C1 -0.3(13)
C5 C4 N1 U1 5.4(14)
C3 C4 N1 U1 -173.3(8)
C4 C5 N2 C6 179.4(11)
C4 C5 N2 U1 -8.9(15)
C7 C6 N2 C5 -3.7(17)
C11 C6 N2 C5 173.4(11)
C7 C6 N2 U1 -174.7(9)
C11 C6 N2 U1 2.4(15)
C15 C14 N3 C11 178.4(10)
C15 C14 N3 U1 1.6(14)
C10 C11 N3 C14 -0.1(17)
C6 C11 N3 C14 179.0(11)
C10 C11 N3 U1 176.4(8)
C6 C11 N3 U1 -4.5(15)
C17 C18 N4 C15 -0.8(13)
C19 C18 N4 C15 -175.0(9)
C17 C18 N4 U1 -171.2(9)
C19 C18 N4 U1 14.6(19)
C16 C15 N4 C18 -1.0(13)
C14 C15 N4 C18 179.5(10)
C16 C15 N4 U1 173.0(8)
C14 C15 N4 U1 -6.5(13)
C23 C22 N5 C25 -1.2(13)
C19 C22 N5 C25 177.0(10)
C23 C22 N5 U2 168.9(9)
C19 C22 N5 U2 -13.0(19)
C24 C25 N5 C22 0.1(13)
C26 C25 N5 C22 -178.7(11)
C24 C25 N5 U2 -173.7(8)
C26 C25 N5 U2 7.6(14)
C25 C26 N6 C27 -177.0(11)
C25 C26 N6 U2 -3.7(15)
C32 C27 N6 C26 177.9(12)
C28 C27 N6 C26 -3.3(18)
C32 C27 N6 U2 4.9(16)
C28 C27 N6 U2 -176.2(9)
C36 C35 N7 C32 179.9(10)
C36 C35 N7 U2 6.3(14)
C31 C32 N7 C35 1.7(17)
C27 C32 N7 C35 -176.5(11)
C31 C32 N7 U2 174.9(9)
C27 C32 N7 U2 -3.4(15)
C38 C39 N8 C36 -1.1(12)
C40 C39 N8 C36 -177.1(9)
C38 C39 N8 U2 -170.5(9)
C40 C39 N8 U2 13.6(18)
C35 C36 N8 C39 -178.6(10)
C37 C36 N8 C39 -0.4(12)
C35 C36 N8 U2 -5.4(13)
C37 C36 N8 U2 172.7(8)
C61 C62 O5 C59 11.8(14)
C60 C59 O5 C62 14.1(13)
C64 C63 O6 C66 18(4)
C65 C66 O6 C63 -17(4)
C68 C67 O7 C70 -17(3)
C69 C70 O7 C67 -27(3)
C5 N2 U1 N3 -174.8(10)
C6 N2 U1 N3 -3.3(7)
C5 N2 U1 N4 180.0(7)
C6 N2 U1 N4 -8.6(10)
C5 N2 U1 N1 7.9(8)
C6 N2 U1 N1 179.4(9)
C5 N2 U1 B1 -81.6(8)
C6 N2 U1 B1 89.8(9)
C5 N2 U1 B3 87.4(8)
C6 N2 U1 B3 -101.1(8)
C14 N3 U1 N2 -179.2(10)
C11 N3 U1 N2 4.0(6)
C14 N3 U1 N4 -3.5(8)
C11 N3 U1 N4 179.8(9)
C14 N3 U1 N1 -175.9(7)
C11 N3 U1 N1 7.4(10)
C14 N3 U1 B1 85.7(9)
C11 N3 U1 B1 -91.0(9)
C14 N3 U1 B3 -82.5(8)
C11 N3 U1 B3 100.7(8)
C18 N4 U1 N2 -179.9(11)
C15 N4 U1 N2 10.0(9)
C18 N4 U1 N3 175.0(13)
C15 N4 U1 N3 5.0(7)
C18 N4 U1 N1 -21.5(14)
C15 N4 U1 N1 168.4(7)
C18 N4 U1 B1 79.2(12)
C15 N4 U1 B1 -90.9(7)
C18 N4 U1 B3 -79.8(12)
C15 N4 U1 B3 110.2(7)
C1 N1 U1 N2 -175.5(12)
C4 N1 U1 N2 -6.5(7)
C1 N1 U1 N3 -178.7(10)
C4 N1 U1 N3 -9.8(9)
C1 N1 U1 N4 21.9(13)
C4 N1 U1 N4 -169.2(8)
C1 N1 U1 B1 -78.7(11)
C4 N1 U1 B1 90.2(8)
C1 N1 U1 B3 80.1(11)
C4 N1 U1 B3 -110.9(7)
U2 B3 U1 N2 -148.0(4)
U2 B3 U1 N3 147.1(4)
U2 B3 U1 N4 81.0(5)
U2 B3 U1 N1 -81.7(5)
U2 B3 U1 B1 0.9(15)
C35 N7 U2 N6 177.6(10)
C32 N7 U2 N6 4.2(7)
C35 N7 U2 N5 -178.5(7)
C32 N7 U2 N5 8.1(10)
C35 N7 U2 N8 -6.2(7)
C32 N7 U2 N8 -179.6(9)
C35 N7 U2 B2 83.5(8)
C32 N7 U2 B2 -89.9(9)
C35 N7 U2 B3 -85.2(8)
C32 N7 U2 B3 101.4(9)
C26 N6 U2 N7 -177.9(10)
C27 N6 U2 N7 -4.6(6)
C26 N6 U2 N5 5.3(8)
C27 N6 U2 N5 178.6(9)
C26 N6 U2 N8 177.3(8)
C27 N6 U2 N8 -9.4(10)
C26 N6 U2 B2 -83.6(9)
C27 N6 U2 B2 89.7(8)
C26 N6 U2 B3 85.0(9)
C27 N6 U2 B3 -101.7(8)
C22 N5 U2 N7 -179.7(12)
C25 N5 U2 N7 -10.1(10)
C22 N5 U2 N6 -175.9(13)
C25 N5 U2 N6 -6.3(7)
C22 N5 U2 N8 21.2(14)
C25 N5 U2 N8 -169.2(8)
C22 N5 U2 B2 -79.3(13)
C25 N5 U2 B2 90.3(8)
C22 N5 U2 B3 79.5(13)
C25 N5 U2 B3 -110.9(8)
C39 N8 U2 N7 174.8(12)
C36 N8 U2 N7 5.7(7)
C39 N8 U2 N6 179.4(10)
C36 N8 U2 N6 10.3(9)
C39 N8 U2 N5 -22.0(13)
C36 N8 U2 N5 168.8(7)
C39 N8 U2 B2 78.4(12)
C36 N8 U2 B2 -90.7(7)
C39 N8 U2 B3 -80.5(11)
C36 N8 U2 B3 110.4(7)
U1 B3 U2 N7 147.6(4)
U1 B3 U2 N6 -147.4(4)
U1 B3 U2 N5 -81.5(5)
U1 B3 U2 N8 81.0(5)
U1 B3 U2 B2 0.0(15)
O4 Li1 O1 C46 -178.1(12)
O3 Li1 O1 C46 -52.5(15)
O2 Li1 O1 C46 72.0(14)
C54 Li1 O1 C46 -86.1(13)
C50 Li1 O1 C46 45.2(12)
O4 Li1 O1 C43 32(2)
O3 Li1 O1 C43 157.5(17)
O2 Li1 O1 C43 -78.1(19)
C54 Li1 O1 C43 123.9(17)
C50 Li1 O1 C43 -104.9(17)
C46 O1 C43 C44 -26(2)
Li1 O1 C43 C44 128.8(16)
O1 C43 C44 C45 11(3)
C43 C44 C45 C46 7(2)
C43 O1 C46 C45 31(2)
Li1 O1 C46 C45 -125.3(14)
C44 C45 C46 O1 -25(2)
O4 Li1 O2 C47 -31(2)
O3 Li1 O2 C47 -156(2)
O1 Li1 O2 C47 82(2)
C54 Li1 O2 C47 -123(2)
C50 Li1 O2 C47 146(3)
O4 Li1 O2 C50 -176.6(13)
O3 Li1 O2 C50 57.9(16)
O1 Li1 O2 C50 -63.2(15)
C54 Li1 O2 C50 91.0(15)
C50 O2 C47 C48 -2(2)
Li1 O2 C47 C48 -148.5(15)
O2 C47 C48 C49 29(2)
C47 C48 C49 C50 -40.2(18)
C47 O2 C50 C49 -26(2)
Li1 O2 C50 C49 132.1(14)
C47 O2 C50 Li1 -158.6(19)
C48 C49 C50 O2 41.2(17)
C48 C49 C50 Li1 81.5(17)
O4 Li1 C50 O2 4.4(17)
O3 Li1 C50 O2 -128.7(15)
O1 Li1 C50 O2 123.0(14)
C54 Li1 C50 O2 -111.6(15)
O4 Li1 C50 C49 -65(2)
O3 Li1 C50 C49 161.5(16)
O1 Li1 C50 C49 53.1(17)
O2 Li1 C50 C49 -69.8(16)
C54 Li1 C50 C49 178.5(14)
O4 Li1 O3 C51 168(2)
O1 Li1 O3 C51 48(3)
O2 Li1 O3 C51 -75(3)
C54 Li1 O3 C51 158(4)
C50 Li1 O3 C51 -49(3)
O4 Li1 O3 C54 10(2)
O1 Li1 O3 C54 -110.0(16)
O2 Li1 O3 C54 127.3(17)
C50 Li1 O3 C54 152.7(16)
C54 O3 C51 C52 -36(2)
Li1 O3 C51 C52 166(3)
O3 C51 C52 C53 51.8(18)
C51 C52 C53 C54 -51(2)
C52 C53 C54 O3 30(3)
C52 C53 C54 Li1 38(4)
C51 O3 C54 C53 4(2)
Li1 O3 C54 C53 172.1(17)
C51 O3 C54 Li1 -168(2)
O4 Li1 C54 C53 176(3)
O3 Li1 C54 C53 -13(3)
O1 Li1 C54 C53 70(3)
O2 Li1 C54 C53 -83(3)
C50 Li1 C54 C53 -46(4)
O4 Li1 C54 O3 -171.0(18)
O1 Li1 C54 O3 82.7(18)
O2 Li1 C54 O3 -70.4(19)
C50 Li1 C54 O3 -33.2(18)
O3 Li1 O4 C58 -102(2)
O1 Li1 O4 C58 19(3)
O2 Li1 O4 C58 135(2)
C54 Li1 O4 C58 -96(2)
C50 Li1 O4 C58 132(2)
O3 Li1 O4 C55 83.9(19)
O1 Li1 O4 C55 -155.8(14)
O2 Li1 O4 C55 -39.8(18)
C54 Li1 O4 C55 89.2(16)
C50 Li1 O4 C55 -42(2)
C58 O4 C55 C56 49.6(15)
Li1 O4 C55 C56 -133.8(16)
O4 C55 C56 C57 -25.8(19)
C55 C56 C57 C58 -7(2)
C55 O4 C58 C57 -59.5(15)
Li1 O4 C58 C57 125(2)
C56 C57 C58 O4 42.1(17)

loop_
_cod_changelog_entry_id
_cod_changelog_entry_author
_cod_changelog_entry_date
_cod_changelog_entry_text
1 'Vaitkus, Antanas' 2024-11-22T12:41:22+02:00
;
 Marked attached hydrogen atoms and updated the '_chemical_formula_moiety',
 '_chemical_formula_sum' data item values accordingly after consulting the
 original publication.
;
